data_7103502
loop_
_publ_author_name
'Sussman, Victor J'
'Ellis, John E'

_publ_section_title
;
 A total loss of innocence: double ortho-metallation of
 bis(triphenylphosphano)iminium cation, [N(PPh(3))(2)](+), by
 tris(eta-naphthalene)tantalate(1-).
;
_journal_issue 43
_journal_name_full 'Chemical communications (Cambridge, England)'
_journal_page_first 5642
_journal_page_last 5644
_journal_paper_doi 10.1039/b811320c
_journal_year 2008
_chemical_formula_moiety 'C49 H47 N O3 P3 Ta, 0.5(C4 H8 O)'
_chemical_formula_sum 'C51 H51 N O3.5 P3 Ta'
_chemical_formula_weight 1007.79
_chemical_name_common 06269
_chemical_name_systematic
;
?
;
_space_group_IT_number 15
_symmetry_cell_setting monoclinic
_symmetry_space_group_name_Hall '-C 2yc'
_symmetry_space_group_name_H-M 'C 1 2/c 1'
_atom_sites_solution_hydrogens geom
_atom_sites_solution_primary direct
_atom_sites_solution_secondary difmap
_audit_creation_method SHELXL-97
_cell_angle_alpha 90.00
_cell_angle_beta 93.490(2)
_cell_angle_gamma 90.00
_cell_formula_units_Z 8
_cell_length_a 14.5262(12)
_cell_length_b 20.6848(17)
_cell_length_c 29.699(2)
_cell_measurement_reflns_used 3353
_cell_measurement_temperature 173(2)
_cell_measurement_theta_max 27.27
_cell_measurement_theta_min 2.25
_cell_volume 8907.2(13)
_computing_cell_refinement 'SAINT, Bruker'
_computing_data_collection 'SMART, Bruker'
_computing_data_reduction 'SAINT, Bruker'
_computing_molecular_graphics 'SHELXTL, Bruker'
_computing_publication_material 'Bruker SHELXTL'
_computing_structure_refinement 'SHELXL-97 (Sheldrick, 1997)'
_computing_structure_solution 'SHELXS-97 (Sheldrick, 1990)'
_diffrn_ambient_temperature 173(2)
_diffrn_measured_fraction_theta_full 0.995
_diffrn_measured_fraction_theta_max 0.995
_diffrn_measurement_device_type 'Bruker SMART Platform CCD'
_diffrn_measurement_method 'area detector, omega scans'
_diffrn_radiation_monochromator graphite
_diffrn_radiation_source 'normal-focus sealed tube'
_diffrn_radiation_type MoK\a
_diffrn_radiation_wavelength 0.71073
_diffrn_reflns_av_R_equivalents 0.0430
_diffrn_reflns_av_sigmaI/netI 0.0325
_diffrn_reflns_limit_h_max 18
_diffrn_reflns_limit_h_min -18
_diffrn_reflns_limit_k_max 26
_diffrn_reflns_limit_k_min -26
_diffrn_reflns_limit_l_max 38
_diffrn_reflns_limit_l_min -38
_diffrn_reflns_number 52222
_diffrn_reflns_theta_full 27.50
_diffrn_reflns_theta_max 27.50
_diffrn_reflns_theta_min 1.37
_exptl_absorpt_coefficient_mu 2.621
_exptl_absorpt_correction_T_max 1.0
_exptl_absorpt_correction_T_min 0.825106
_exptl_absorpt_correction_type multi-scan
_exptl_absorpt_process_details 'SADABS, R. Blessing 1995'
_exptl_crystal_colour red
_exptl_crystal_density_diffrn 1.503
_exptl_crystal_density_method 'not measured'
_exptl_crystal_description 'irregular polyhedron'
_exptl_crystal_F_000 4080
_exptl_crystal_size_max 0.25
_exptl_crystal_size_mid 0.25
_exptl_crystal_size_min 0.25
_refine_diff_density_max 0.807
_refine_diff_density_min -0.632
_refine_diff_density_rms 0.090
_refine_ls_extinction_method none
_refine_ls_goodness_of_fit_ref 1.095
_refine_ls_hydrogen_treatment constr
_refine_ls_matrix_type full
_refine_ls_number_parameters 584
_refine_ls_number_reflns 10191
_refine_ls_number_restraints 55
_refine_ls_restrained_S_all 1.103
_refine_ls_R_factor_all 0.0408
_refine_ls_R_factor_gt 0.0264
_refine_ls_shift/su_max 0.004
_refine_ls_shift/su_mean 0.000
_refine_ls_structure_factor_coef Fsqd
_refine_ls_weighting_details 'calc w=1/[\s^2^(Fo^2^)+(0.0215P)^2^+17.5956P] where P=(Fo^2^+2Fc^2^)/3'
_refine_ls_weighting_scheme calc
_refine_ls_wR_factor_gt 0.0568
_refine_ls_wR_factor_ref 0.0626
_reflns_number_gt 8282
_reflns_number_total 10191
_reflns_threshold_expression >2sigma(I)
_cod_data_source_file b811320c.txt
_cod_data_source_block 06269m
_cod_depositor_comments
;
The following automatic conversions were performed:
'_symmetry_cell_setting' value 'Monoclinic' changed to 'monoclinic'
according to '/home/saulius/struct/CIF-dictionaries/cif_core.dic'
dictionary named 'cif_core.dic' version 2.4.1 from 2010-06-29.

Automatic conversion script
Id: cif_fix_enum 1527 2010-12-29 10:47:43Z saulius 
;
_cod_original_sg_symbol_H-M C2/c
_cod_original_formula_sum 'C51 H51 N O3.50 P3 Ta'
_cod_database_code 7103502

loop_
_symmetry_equiv_pos_as_xyz
'x, y, z'
'-x, y, -z+1/2'
'x+1/2, y+1/2, z'
'-x+1/2, y+1/2, -z+1/2'
'-x, -y, -z'
'x, -y, z-1/2'
'-x+1/2, -y+1/2, -z'
'x+1/2, -y+1/2, z-1/2'

loop_
_atom_site_label
_atom_site_type_symbol
_atom_site_fract_x
_atom_site_fract_y
_atom_site_fract_z
_atom_site_U_iso_or_equiv
_atom_site_adp_type
_atom_site_occupancy
_atom_site_symmetry_multiplicity
_atom_site_calc_flag
_atom_site_refinement_flags
_atom_site_disorder_assembly
_atom_site_disorder_group
Ta1 Ta 0.297441(8) 0.567211(6) 0.845935(4) 0.02134(4) Uani 1 1 d . A .
P1 P 0.35835(5) 0.67535(4) 0.92971(3) 0.02324(16) Uani 1 1 d . . .
P2 P 0.49363(5) 0.78123(4) 0.92719(3) 0.02531(16) Uani 1 1 d . . .
N1 N 0.41231(17) 0.74066(12) 0.94565(9) 0.0276(6) Uani 1 1 d . . .
C1 C 0.2354(2) 0.46710(16) 0.82244(11) 0.0333(7) Uani 1 1 d . . .
H1B H 0.2280 0.4590 0.7892 0.040 Uiso 1 1 calc R . .
C2 C 0.1641(2) 0.50609(16) 0.84254(13) 0.0385(8) Uani 1 1 d . . .
H2A H 0.1067 0.5202 0.8249 0.046 Uiso 1 1 calc R . .
C3 C 0.1804(2) 0.52062(16) 0.88771(13) 0.0377(8) Uani 1 1 d . . .
H3A H 0.1369 0.5477 0.9045 0.045 Uiso 1 1 calc R . .
C4 C 0.2641(2) 0.49688(15) 0.90853(11) 0.0335(7) Uani 1 1 d . . .
H4B H 0.2822 0.5123 0.9397 0.040 Uiso 1 1 calc R . .
C5 C 0.3288(2) 0.38517(17) 0.92677(13) 0.0427(9) Uani 1 1 d . . .
H5A H 0.3403 0.3961 0.9577 0.051 Uiso 1 1 calc R . .
C6 C 0.3508(3) 0.32322(19) 0.91133(17) 0.0543(11) Uani 1 1 d . . .
H6A H 0.3787 0.2925 0.9317 0.065 Uiso 1 1 calc R . .
C7 C 0.3322(3) 0.30710(18) 0.86738(16) 0.0499(10) Uani 1 1 d . . .
H7A H 0.3463 0.2649 0.8573 0.060 Uiso 1 1 calc R . .
C8 C 0.2924(2) 0.35209(17) 0.83690(14) 0.0446(9) Uani 1 1 d . . .
H8A H 0.2789 0.3400 0.8063 0.054 Uiso 1 1 calc R . .
C9 C 0.2727(2) 0.41412(15) 0.85102(12) 0.0327(7) Uani 1 1 d . . .
C10 C 0.2902(2) 0.43038(15) 0.89660(11) 0.0323(7) Uani 1 1 d . . .
C11 C 0.40501(19) 0.62444(14) 0.89034(10) 0.0243(6) Uani 1 1 d . . .
C12 C 0.40659(19) 0.64988(15) 0.84470(10) 0.0253(6) Uani 1 1 d . . .
H12A H 0.3867 0.6953 0.8380 0.030 Uiso 1 1 calc R . .
C13 C 0.4309(2) 0.60886(16) 0.80962(11) 0.0317(7) Uani 1 1 d . . .
H13A H 0.4233 0.6244 0.7777 0.038 Uiso 1 1 calc R . .
C14 C 0.4431(2) 0.54231(16) 0.81806(11) 0.0305(7) Uani 1 1 d . . .
H14A H 0.4480 0.5111 0.7926 0.037 Uiso 1 1 calc R . .
C15 C 0.4403(2) 0.51993(15) 0.86296(10) 0.0281(7) Uani 1 1 d . . .
H15A H 0.4436 0.4724 0.8689 0.034 Uiso 1 1 calc R . .
C16 C 0.4676(2) 0.56667(15) 0.90099(11) 0.0300(6) Uani 1 1 d . . .
H16A H 0.5335 0.5789 0.9006 0.036 Uiso 1 1 calc R . .
H16B H 0.4560 0.5478 0.9308 0.036 Uiso 1 1 calc R . .
C17 C 0.24638(19) 0.69483(14) 0.90483(10) 0.0255(6) Uani 1 1 d . . .
C18 C 0.21279(19) 0.65267(14) 0.87000(10) 0.0243(6) Uani 1 1 d . . .
C19 C 0.1219(2) 0.66800(16) 0.85329(11) 0.0320(7) Uani 1 1 d . . .
H19A H 0.0938 0.6415 0.8302 0.038 Uiso 1 1 calc R . .
C20 C 0.0720(2) 0.71957(17) 0.86878(12) 0.0371(8) Uani 1 1 d . . .
H20A H 0.0115 0.7276 0.8560 0.045 Uiso 1 1 calc R . .
C22 C 0.1089(2) 0.75976(16) 0.90278(12) 0.0381(8) Uani 1 1 d . . .
H22A H 0.0746 0.7952 0.9133 0.046 Uiso 1 1 calc R . .
C23 C 0.1966(2) 0.74690(15) 0.92090(11) 0.0313(7) Uani 1 1 d . . .
H23A H 0.2233 0.7734 0.9443 0.038 Uiso 1 1 calc R . .
C24 C 0.3449(2) 0.63041(14) 0.98103(10) 0.0281(7) Uani 1 1 d . . .
C25 C 0.4226(3) 0.61226(16) 1.00755(11) 0.0380(8) Uani 1 1 d . . .
H25A H 0.4821 0.6240 0.9987 0.046 Uiso 1 1 calc R . .
C26 C 0.4141(3) 0.57736(18) 1.04654(13) 0.0531(11) Uani 1 1 d . . .
H26A H 0.4677 0.5646 1.0643 0.064 Uiso 1 1 calc R . .
C27 C 0.3273(4) 0.56071(19) 1.05999(13) 0.0605(13) Uani 1 1 d . . .
H27A H 0.3215 0.5362 1.0867 0.073 Uiso 1 1 calc R . .
C28 C 0.2497(3) 0.57960(18) 1.03465(12) 0.0506(11) Uani 1 1 d . . .
H28A H 0.1903 0.5693 1.0444 0.061 Uiso 1 1 calc R . .
C29 C 0.2579(3) 0.61389(15) 0.99467(11) 0.0359(8) Uani 1 1 d . . .
H29A H 0.2042 0.6260 0.9768 0.043 Uiso 1 1 calc R . .
C30 C 0.5253(2) 0.84113(14) 0.96958(10) 0.0251(6) Uani 1 1 d . . .
C31 C 0.5824(2) 0.89303(16) 0.96006(11) 0.0341(7) Uani 1 1 d . . .
H31A H 0.6076 0.8962 0.9313 0.041 Uiso 1 1 calc R . .
C32 C 0.6022(2) 0.93952(16) 0.99225(12) 0.0386(8) Uani 1 1 d . . .
H32A H 0.6408 0.9749 0.9856 0.046 Uiso 1 1 calc R . .
C33 C 0.5665(2) 0.93510(16) 1.03410(12) 0.0378(8) Uani 1 1 d . . .
H33A H 0.5794 0.9679 1.0560 0.045 Uiso 1 1 calc R . .
C34 C 0.5119(2) 0.88315(17) 1.04417(11) 0.0374(8) Uani 1 1 d . . .
H34A H 0.4886 0.8794 1.0733 0.045 Uiso 1 1 calc R . .
C35 C 0.4913(2) 0.83645(16) 1.01166(11) 0.0331(7) Uani 1 1 d . . .
H35A H 0.4533 0.8008 1.0185 0.040 Uiso 1 1 calc R . .
C36 C 0.5957(2) 0.73426(15) 0.91786(11) 0.0292(7) Uani 1 1 d . . .
C37 C 0.6525(2) 0.71615(16) 0.95506(12) 0.0376(8) Uani 1 1 d . . .
H37A H 0.6411 0.7328 0.9840 0.045 Uiso 1 1 calc R . .
C38 C 0.7251(3) 0.67426(18) 0.95039(13) 0.0467(9) Uani 1 1 d . . .
H38A H 0.7638 0.6622 0.9759 0.056 Uiso 1 1 calc R . .
C39 C 0.7413(3) 0.64999(19) 0.90816(14) 0.0483(10) Uani 1 1 d . . .
H39A H 0.7909 0.6208 0.9049 0.058 Uiso 1 1 calc R . .
C40 C 0.6862(2) 0.66779(18) 0.87099(13) 0.0445(9) Uani 1 1 d . . .
H40A H 0.6984 0.6514 0.8421 0.053 Uiso 1 1 calc R . .
C41 C 0.6129(2) 0.70965(17) 0.87558(11) 0.0350(7) Uani 1 1 d . . .
H41A H 0.5745 0.7216 0.8499 0.042 Uiso 1 1 calc R . .
C42 C 0.4618(2) 0.82641(16) 0.87638(11) 0.0321(7) Uani 1 1 d . . .
C43 C 0.5262(2) 0.85335(18) 0.84912(11) 0.0415(9) Uani 1 1 d . . .
H43A H 0.5902 0.8460 0.8556 0.050 Uiso 1 1 calc R . .
C44 C 0.4966(3) 0.8909(2) 0.81241(13) 0.0608(12) Uani 1 1 d . . .
H44A H 0.5404 0.9092 0.7936 0.073 Uiso 1 1 calc R . .
C45 C 0.4035(3) 0.9020(2) 0.80303(15) 0.0641(13) Uani 1 1 d . . .
H45A H 0.3838 0.9280 0.7779 0.077 Uiso 1 1 calc R . .
C46 C 0.3393(3) 0.8755(2) 0.82976(14) 0.0544(11) Uani 1 1 d . . .
H46A H 0.2754 0.8830 0.8231 0.065 Uiso 1 1 calc R . .
C47 C 0.3684(2) 0.83779(17) 0.86651(12) 0.0395(8) Uani 1 1 d . . .
H47A H 0.3242 0.8196 0.8851 0.047 Uiso 1 1 calc R . .
P3 P 0.23483(6) 0.59777(4) 0.76618(3) 0.03302(19) Uani 1 1 d D . .
O1 O 0.2782(5) 0.6575(3) 0.7406(2) 0.0531(10) Uani 0.393(3) 1 d PD A 1
O2 O 0.2499(4) 0.5455(3) 0.72416(19) 0.0390(8) Uani 0.393(3) 1 d PD A 1
O3 O 0.1279(4) 0.6036(4) 0.7571(2) 0.0414(10) Uani 0.393(3) 1 d PD A 1
C48 C 0.264(6) 0.7216(13) 0.757(2) 0.073(5) Uani 0.393(3) 1 d PD A 1
H48A H 0.2124 0.7416 0.7388 0.109 Uiso 0.393(3) 1 calc PR A 1
H48B H 0.3199 0.7472 0.7536 0.109 Uiso 0.393(3) 1 calc PR A 1
H48C H 0.2495 0.7199 0.7884 0.109 Uiso 0.393(3) 1 calc PR A 1
C49 C 0.337(3) 0.522(2) 0.7108(18) 0.048(3) Uani 0.393(3) 1 d PD A 1
H49A H 0.3827 0.5567 0.7146 0.072 Uiso 0.393(3) 1 calc PR A 1
H49B H 0.3305 0.5091 0.6791 0.072 Uiso 0.393(3) 1 calc PR A 1
H49C H 0.3559 0.4852 0.7296 0.072 Uiso 0.393(3) 1 calc PR A 1
C50 C 0.0866(12) 0.6170(8) 0.7122(4) 0.061(3) Uani 0.393(3) 1 d PD A 1
H50A H 0.1298 0.6423 0.6952 0.091 Uiso 0.393(3) 1 calc PR A 1
H50B H 0.0295 0.6415 0.7146 0.091 Uiso 0.393(3) 1 calc PR A 1
H50C H 0.0729 0.5761 0.6965 0.091 Uiso 0.393(3) 1 calc PR A 1
O1' O 0.2056(4) 0.6729(2) 0.75441(14) 0.0531(10) Uani 0.607(3) 1 d PD A 2
O2' O 0.2939(3) 0.5867(2) 0.72433(12) 0.0390(8) Uani 0.607(3) 1 d PD A 2
O3' O 0.1361(3) 0.5663(2) 0.75156(15) 0.0414(10) Uani 0.607(3) 1 d PD A 2
C48' C 0.266(4) 0.7254(9) 0.7659(13) 0.073(5) Uani 0.607(3) 1 d PD A 2
H48D H 0.2719 0.7303 0.7988 0.109 Uiso 0.607(3) 1 calc PR A 2
H48E H 0.2409 0.7653 0.7523 0.109 Uiso 0.607(3) 1 calc PR A 2
H48F H 0.3268 0.7168 0.7547 0.109 Uiso 0.607(3) 1 calc PR A 2
C49' C 0.3176(15) 0.5223(13) 0.7123(11) 0.048(3) Uani 0.607(3) 1 d PD A 2
H49D H 0.3329 0.4972 0.7398 0.072 Uiso 0.607(3) 1 calc PR A 2
H49E H 0.3710 0.5233 0.6937 0.072 Uiso 0.607(3) 1 calc PR A 2
H49F H 0.2653 0.5022 0.6953 0.072 Uiso 0.607(3) 1 calc PR A 2
C50' C 0.0899(8) 0.5806(4) 0.7081(3) 0.061(3) Uani 0.607(3) 1 d PD A 2
H50D H 0.0616 0.6235 0.7090 0.091 Uiso 0.607(3) 1 calc PR A 2
H50E H 0.0421 0.5481 0.7011 0.091 Uiso 0.607(3) 1 calc PR A 2
H50F H 0.1349 0.5798 0.6848 0.091 Uiso 0.607(3) 1 calc PR A 2
O4 O 0.5214(9) 0.4064(4) 0.7444(6) 0.106(5) Uani 0.50 1 d PDU B -3
C51 C 0.5329(13) 0.3572(9) 0.7786(6) 0.116(7) Uani 0.50 1 d PDU B -3
H51A H 0.5097 0.3729 0.8073 0.140 Uiso 0.50 1 calc PR B -3
H51B H 0.5989 0.3461 0.7839 0.140 Uiso 0.50 1 calc PR B -3
C52 C 0.4811(9) 0.3012(4) 0.7629(4) 0.081(3) Uani 0.50 1 d PDU B -3
H52A H 0.4452 0.2824 0.7870 0.097 Uiso 0.50 1 calc PR B -3
H52B H 0.5217 0.2676 0.7510 0.097 Uiso 0.50 1 calc PR B -3
C53 C 0.4149(9) 0.3329(7) 0.7234(4) 0.092(4) Uani 0.50 1 d PDU B -3
H53A H 0.3940 0.3003 0.7006 0.110 Uiso 0.50 1 calc PR B -3
H53B H 0.3604 0.3538 0.7356 0.110 Uiso 0.50 1 calc PR B -3
C54 C 0.4745(12) 0.3788(6) 0.7052(5) 0.084(5) Uani 0.50 1 d PDU B -3
H54A H 0.4391 0.4121 0.6876 0.101 Uiso 0.50 1 calc PR B -3
H54B H 0.5184 0.3578 0.6857 0.101 Uiso 0.50 1 calc PR B -3

loop_
_atom_site_aniso_label
_atom_site_aniso_U_11
_atom_site_aniso_U_22
_atom_site_aniso_U_33
_atom_site_aniso_U_23
_atom_site_aniso_U_13
_atom_site_aniso_U_12
Ta1 0.01798(6) 0.02419(6) 0.02181(6) 0.00025(5) 0.00084(4) -0.00127(5)
P1 0.0230(4) 0.0234(4) 0.0234(4) 0.0008(3) 0.0018(3) -0.0036(3)
P2 0.0241(4) 0.0265(4) 0.0253(4) -0.0001(3) 0.0018(3) -0.0059(3)
N1 0.0278(13) 0.0265(13) 0.0284(14) -0.0015(11) 0.0020(11) -0.0067(11)
C1 0.0305(17) 0.0355(18) 0.0334(18) -0.0023(14) -0.0027(14) -0.0053(14)
C2 0.0228(16) 0.0325(18) 0.060(2) 0.0117(16) 0.0006(15) -0.0052(13)
C3 0.0363(18) 0.0264(16) 0.053(2) 0.0032(15) 0.0222(16) -0.0022(14)
C4 0.0429(19) 0.0281(17) 0.0305(17) -0.0013(13) 0.0095(15) -0.0074(14)
C5 0.041(2) 0.039(2) 0.048(2) 0.0129(17) 0.0048(17) -0.0062(16)
C6 0.043(2) 0.036(2) 0.085(3) 0.023(2) 0.012(2) 0.0055(17)
C7 0.042(2) 0.0282(19) 0.082(3) 0.004(2) 0.022(2) 0.0034(16)
C8 0.040(2) 0.0354(19) 0.060(3) -0.0103(17) 0.0152(18) -0.0070(16)
C9 0.0231(15) 0.0291(16) 0.046(2) -0.0040(14) 0.0070(14) -0.0070(12)
C10 0.0267(15) 0.0292(16) 0.0416(18) 0.0048(15) 0.0080(13) -0.0068(13)
C11 0.0208(14) 0.0275(15) 0.0245(15) 0.0032(12) 0.0006(11) 0.0000(12)
C12 0.0183(14) 0.0307(16) 0.0270(16) 0.0036(12) 0.0025(12) -0.0016(12)
C13 0.0243(16) 0.046(2) 0.0246(16) 0.0033(14) 0.0010(12) -0.0041(14)
C14 0.0227(15) 0.0381(17) 0.0311(17) -0.0068(14) 0.0040(13) -0.0021(13)
C15 0.0225(15) 0.0281(16) 0.0335(17) -0.0022(13) 0.0009(13) 0.0012(12)
C16 0.0263(15) 0.0307(16) 0.0327(16) 0.0028(14) 0.0006(12) 0.0017(13)
C17 0.0211(14) 0.0273(16) 0.0283(16) 0.0047(13) 0.0039(12) -0.0016(12)
C18 0.0233(14) 0.0258(15) 0.0240(15) 0.0036(12) 0.0015(12) -0.0034(12)
C19 0.0232(15) 0.0387(18) 0.0336(18) -0.0020(14) -0.0020(13) 0.0009(13)
C20 0.0237(16) 0.043(2) 0.045(2) 0.0045(16) 0.0030(14) 0.0066(14)
C22 0.0348(18) 0.0306(18) 0.050(2) -0.0022(15) 0.0117(16) 0.0054(14)
C23 0.0312(17) 0.0274(16) 0.0359(18) -0.0014(14) 0.0074(14) -0.0022(13)
C24 0.0379(17) 0.0223(15) 0.0244(15) -0.0026(12) 0.0029(13) -0.0059(13)
C25 0.050(2) 0.0348(18) 0.0282(17) 0.0023(14) -0.0053(15) -0.0024(16)
C26 0.080(3) 0.043(2) 0.036(2) 0.0038(17) -0.009(2) 0.003(2)
C27 0.113(4) 0.038(2) 0.031(2) 0.0091(17) 0.008(2) -0.016(2)
C28 0.078(3) 0.043(2) 0.033(2) -0.0074(16) 0.022(2) -0.026(2)
C29 0.049(2) 0.0290(17) 0.0308(17) -0.0061(14) 0.0084(15) -0.0115(15)
C30 0.0232(15) 0.0223(15) 0.0300(16) -0.0014(12) 0.0026(12) -0.0015(12)
C31 0.0379(18) 0.0342(18) 0.0305(17) 0.0005(14) 0.0050(14) -0.0091(14)
C32 0.046(2) 0.0308(18) 0.0393(19) -0.0011(15) 0.0006(15) -0.0137(15)
C33 0.0400(19) 0.0315(17) 0.0417(19) -0.0107(16) 0.0000(15) 0.0011(15)
C34 0.0376(19) 0.045(2) 0.0300(18) -0.0051(15) 0.0089(14) -0.0001(16)
C35 0.0305(17) 0.0334(18) 0.0360(18) 0.0004(14) 0.0053(14) -0.0070(14)
C36 0.0261(15) 0.0294(16) 0.0322(17) -0.0009(13) 0.0034(13) -0.0047(13)
C37 0.0403(19) 0.0392(19) 0.0332(18) -0.0034(15) 0.0017(15) 0.0054(15)
C38 0.043(2) 0.046(2) 0.050(2) -0.0005(18) -0.0048(17) 0.0101(17)
C39 0.038(2) 0.043(2) 0.064(3) -0.0094(19) 0.0065(19) 0.0064(17)
C40 0.0354(19) 0.051(2) 0.048(2) -0.0158(18) 0.0113(17) -0.0048(17)
C41 0.0291(17) 0.046(2) 0.0296(17) -0.0065(15) 0.0029(13) -0.0074(15)
C42 0.0349(17) 0.0339(17) 0.0270(16) 0.0029(13) -0.0024(13) -0.0086(14)
C43 0.0363(19) 0.057(2) 0.0307(18) 0.0065(16) -0.0031(15) -0.0172(17)
C44 0.060(3) 0.087(3) 0.034(2) 0.024(2) -0.0052(19) -0.028(2)
C45 0.065(3) 0.075(3) 0.050(3) 0.031(2) -0.018(2) -0.016(2)
C46 0.042(2) 0.059(3) 0.061(3) 0.024(2) -0.0111(19) -0.0048(19)
C47 0.0325(18) 0.0391(19) 0.046(2) 0.0094(16) -0.0025(15) -0.0071(15)
P3 0.0318(4) 0.0413(5) 0.0253(4) 0.0030(4) -0.0032(3) 0.0010(4)
O1 0.077(3) 0.043(2) 0.037(2) 0.0067(17) -0.009(2) 0.013(2)
O2 0.043(2) 0.048(2) 0.0263(16) 0.0002(16) 0.0044(15) -0.0013(15)
O3 0.0309(16) 0.062(3) 0.0305(18) -0.002(2) -0.0064(13) 0.006(2)
C48 0.099(5) 0.047(3) 0.068(16) 0.021(3) -0.028(10) -0.006(4)
C49 0.041(9) 0.061(3) 0.042(3) -0.012(2) 0.004(7) 0.005(5)
C50 0.047(3) 0.095(8) 0.038(3) 0.003(5) -0.021(2) 0.012(6)
O1' 0.077(3) 0.043(2) 0.037(2) 0.0067(17) -0.009(2) 0.013(2)
O2' 0.043(2) 0.048(2) 0.0263(16) 0.0002(16) 0.0044(15) -0.0013(15)
O3' 0.0309(16) 0.062(3) 0.0305(18) -0.002(2) -0.0064(13) 0.006(2)
C48' 0.099(5) 0.047(3) 0.068(16) 0.021(3) -0.028(10) -0.006(4)
C49' 0.041(9) 0.061(3) 0.042(3) -0.012(2) 0.004(7) 0.005(5)
C50' 0.047(3) 0.095(8) 0.038(3) 0.003(5) -0.021(2) 0.012(6)
O4 0.128(13) 0.075(4) 0.116(9) -0.003(7) 0.009(8) -0.043(6)
C51 0.098(11) 0.155(17) 0.094(12) -0.013(11) -0.008(10) 0.065(11)
C52 0.105(9) 0.041(5) 0.102(10) 0.007(5) 0.049(7) 0.004(5)
C53 0.091(9) 0.104(10) 0.082(8) 0.006(7) 0.011(7) -0.024(7)
C54 0.098(9) 0.055(7) 0.106(11) -0.005(7) 0.055(9) -0.008(6)

loop_
_atom_type_symbol
_atom_type_description
_atom_type_scat_dispersion_real
_atom_type_scat_dispersion_imag
_atom_type_scat_source
C C 0.0033 0.0016 'International Tables Vol C Tables 4.2.6.8 and 6.1.1.4'
H H 0.0000 0.0000 'International Tables Vol C Tables 4.2.6.8 and 6.1.1.4'
N N 0.0061 0.0033 'International Tables Vol C Tables 4.2.6.8 and 6.1.1.4'
O O 0.0106 0.0060 'International Tables Vol C Tables 4.2.6.8 and 6.1.1.4'
P P 0.1023 0.0942 'International Tables Vol C Tables 4.2.6.8 and 6.1.1.4'
Ta Ta -0.7052 6.5227 'International Tables Vol C Tables 4.2.6.8 and 6.1.1.4'

loop_
_geom_angle_atom_site_label_1
_geom_angle_atom_site_label_2
_geom_angle_atom_site_label_3
_geom_angle
_geom_angle_site_symmetry_1
_geom_angle_site_symmetry_3
_geom_angle_publ_flag
C18 Ta1 C11 77.51(10) . . ?
C18 Ta1 C2 88.36(11) . . ?
C11 Ta1 C2 147.35(12) . . ?
C18 Ta1 C15 138.26(11) . . ?
C11 Ta1 C15 61.75(10) . . ?
C2 Ta1 C15 120.99(12) . . ?
C18 Ta1 C12 79.50(10) . . ?
C11 Ta1 C12 36.53(10) . . ?
C2 Ta1 C12 165.69(11) . . ?
C15 Ta1 C12 73.32(11) . . ?
C18 Ta1 C1 124.70(11) . . ?
C11 Ta1 C1 148.91(11) . . ?
C2 Ta1 C1 36.72(12) . . ?
C15 Ta1 C1 90.87(11) . . ?
C12 Ta1 C1 152.96(11) . . ?
C18 Ta1 C3 74.62(11) . . ?
C11 Ta1 C3 113.05(12) . . ?
C2 Ta1 C3 34.30(12) . . ?
C15 Ta1 C3 112.01(12) . . ?
C12 Ta1 C3 144.68(11) . . ?
C1 Ta1 C3 61.45(12) . . ?
C18 Ta1 C14 141.46(11) . . ?
C11 Ta1 C14 73.98(10) . . ?
C2 Ta1 C14 128.94(12) . . ?
C15 Ta1 C14 35.03(11) . . ?
C12 Ta1 C14 62.16(11) . . ?
C1 Ta1 C14 92.25(11) . . ?
C3 Ta1 C14 140.99(12) . . ?
C18 Ta1 C4 95.01(10) . . ?
C11 Ta1 C4 91.70(11) . . ?
C2 Ta1 C4 60.03(12) . . ?
C15 Ta1 C4 78.39(11) . . ?
C12 Ta1 C4 128.13(11) . . ?
C1 Ta1 C4 66.97(11) . . ?
C3 Ta1 C4 34.29(12) . . ?
C14 Ta1 C4 111.09(11) . . ?
C18 Ta1 C13 108.80(11) . . ?
C11 Ta1 C13 62.73(10) . . ?
C2 Ta1 C13 149.67(12) . . ?
C15 Ta1 C13 61.31(11) . . ?
C12 Ta1 C13 34.21(10) . . ?
C1 Ta1 C13 118.86(11) . . ?
C3 Ta1 C13 173.03(12) . . ?
C14 Ta1 C13 34.04(11) . . ?
C4 Ta1 C13 138.75(11) . . ?
C18 Ta1 P3 86.05(7) . . ?
C11 Ta1 P3 126.21(7) . . ?
C2 Ta1 P3 81.10(9) . . ?
C15 Ta1 P3 124.55(8) . . ?
C12 Ta1 P3 90.45(7) . . ?
C1 Ta1 P3 80.49(8) . . ?
C3 Ta1 P3 111.01(10) . . ?
C14 Ta1 P3 90.28(8) . . ?
C4 Ta1 P3 141.02(8) . . ?
C13 Ta1 P3 75.56(8) . . ?
N1 P1 C11 120.00(14) . . ?
N1 P1 C17 110.15(14) . . ?
C11 P1 C17 103.88(14) . . ?
N1 P1 C24 104.95(14) . . ?
C11 P1 C24 108.78(14) . . ?
C17 P1 C24 108.79(14) . . ?
N1 P2 C30 106.71(14) . . ?
N1 P2 C36 113.99(14) . . ?
C30 P2 C36 107.41(14) . . ?
N1 P2 C42 113.96(14) . . ?
C30 P2 C42 105.55(14) . . ?
C36 P2 C42 108.65(15) . . ?
P2 N1 P1 134.70(17) . . ?
C2 C1 C9 114.8(3) . . ?
C2 C1 Ta1 70.25(18) . . ?
C9 C1 Ta1 111.4(2) . . ?
C2 C1 H1B 117.3 . . ?
C9 C1 H1B 117.3 . . ?
Ta1 C1 H1B 117.3 . . ?
C3 C2 C1 115.5(3) . . ?
C3 C2 Ta1 75.20(19) . . ?
C1 C2 Ta1 73.03(18) . . ?
C3 C2 H2A 122.2 . . ?
C1 C2 H2A 122.2 . . ?
Ta1 C2 H2A 122.2 . . ?
C2 C3 C4 116.1(3) . . ?
C2 C3 Ta1 70.50(18) . . ?
C4 C3 Ta1 75.29(18) . . ?
C2 C3 H3A 121.9 . . ?
C4 C3 H3A 121.9 . . ?
Ta1 C3 H3A 121.9 . . ?
C3 C4 C10 116.4(3) . . ?
C3 C4 Ta1 70.42(18) . . ?
C10 C4 Ta1 107.9(2) . . ?
C3 C4 H4B 117.6 . . ?
C10 C4 H4B 117.6 . . ?
Ta1 C4 H4B 117.6 . . ?
C10 C5 C6 119.6(4) . . ?
C10 C5 H5A 120.2 . . ?
C6 C5 H5A 120.2 . . ?
C7 C6 C5 120.1(4) . . ?
C7 C6 H6A 119.9 . . ?
C5 C6 H6A 119.9 . . ?
C6 C7 C8 120.6(4) . . ?
C6 C7 H7A 119.7 . . ?
C8 C7 H7A 119.7 . . ?
C9 C8 C7 120.3(4) . . ?
C9 C8 H8A 119.8 . . ?
C7 C8 H8A 119.8 . . ?
C8 C9 C10 119.0(3) . . ?
C8 C9 C1 126.3(3) . . ?
C10 C9 C1 114.7(3) . . ?
C5 C10 C9 120.2(3) . . ?
C5 C10 C4 124.9(3) . . ?
C9 C10 C4 114.9(3) . . ?
C12 C11 C16 115.7(3) . . ?
C12 C11 P1 115.8(2) . . ?
C16 C11 P1 125.9(2) . . ?
C12 C11 Ta1 72.66(16) . . ?
C16 C11 Ta1 95.24(18) . . ?
P1 C11 Ta1 114.58(14) . . ?
C13 C12 C11 119.4(3) . . ?
C13 C12 Ta1 76.76(18) . . ?
C11 C12 Ta1 70.80(16) . . ?
C13 C12 H12A 120.2 . . ?
C11 C12 H12A 120.2 . . ?
Ta1 C12 H12A 120.2 . . ?
C12 C13 C14 119.5(3) . . ?
C12 C13 Ta1 69.02(17) . . ?
C14 C13 Ta1 70.72(17) . . ?
C12 C13 H13A 119.3 . . ?
C14 C13 H13A 119.3 . . ?
Ta1 C13 H13A 119.3 . . ?
C13 C14 C15 118.5(3) . . ?
C13 C14 Ta1 75.24(18) . . ?
C15 C14 Ta1 70.44(17) . . ?
C13 C14 H14A 120.6 . . ?
C15 C14 H14A 120.6 . . ?
Ta1 C14 H14A 120.6 . . ?
C14 C15 C16 118.1(3) . . ?
C14 C15 Ta1 74.53(17) . . ?
C16 C15 Ta1 94.78(18) . . ?
C14 C15 H15A 119.1 . . ?
C16 C15 H15A 119.1 . . ?
Ta1 C15 H15A 119.1 . . ?
C15 C16 C11 102.6(2) . . ?
C15 C16 H16A 111.2 . . ?
C11 C16 H16A 111.2 . . ?
C15 C16 H16B 111.2 . . ?
C11 C16 H16B 111.2 . . ?
H16A C16 H16B 109.2 . . ?
C23 C17 C18 124.2(3) . . ?
C23 C17 P1 120.5(2) . . ?
C18 C17 P1 115.3(2) . . ?
C17 C18 C19 112.9(3) . . ?
C17 C18 Ta1 122.3(2) . . ?
C19 C18 Ta1 124.7(2) . . ?
C20 C19 C18 123.5(3) . . ?
C20 C19 H19A 118.3 . . ?
C18 C19 H19A 118.3 . . ?
C19 C20 C22 121.0(3) . . ?
C19 C20 H20A 119.5 . . ?
C22 C20 H20A 119.5 . . ?
C23 C22 C20 118.3(3) . . ?
C23 C22 H22A 120.8 . . ?
C20 C22 H22A 120.8 . . ?
C22 C23 C17 120.0(3) . . ?
C22 C23 H23A 120.0 . . ?
C17 C23 H23A 120.0 . . ?
C25 C24 C29 119.3(3) . . ?
C25 C24 P1 119.5(2) . . ?
C29 C24 P1 121.2(3) . . ?
C26 C25 C24 120.6(4) . . ?
C26 C25 H25A 119.7 . . ?
C24 C25 H25A 119.7 . . ?
C25 C26 C27 120.0(4) . . ?
C25 C26 H26A 120.0 . . ?
C27 C26 H26A 120.0 . . ?
C28 C27 C26 120.1(4) . . ?
C28 C27 H27A 120.0 . . ?
C26 C27 H27A 120.0 . . ?
C27 C28 C29 120.1(4) . . ?
C27 C28 H28A 119.9 . . ?
C29 C28 H28A 119.9 . . ?
C24 C29 C28 119.9(4) . . ?
C24 C29 H29A 120.1 . . ?
C28 C29 H29A 120.1 . . ?
C35 C30 C31 119.3(3) . . ?
C35 C30 P2 119.7(2) . . ?
C31 C30 P2 121.0(2) . . ?
C32 C31 C30 119.9(3) . . ?
C32 C31 H31A 120.0 . . ?
C30 C31 H31A 120.0 . . ?
C31 C32 C33 120.4(3) . . ?
C31 C32 H32A 119.8 . . ?
C33 C32 H32A 119.8 . . ?
C34 C33 C32 120.0(3) . . ?
C34 C33 H33A 120.0 . . ?
C32 C33 H33A 120.0 . . ?
C33 C34 C35 119.7(3) . . ?
C33 C34 H34A 120.2 . . ?
C35 C34 H34A 120.2 . . ?
C30 C35 C34 120.7(3) . . ?
C30 C35 H35A 119.7 . . ?
C34 C35 H35A 119.7 . . ?
C37 C36 C41 119.2(3) . . ?
C37 C36 P2 118.4(2) . . ?
C41 C36 P2 121.9(3) . . ?
C38 C37 C36 120.7(3) . . ?
C38 C37 H37A 119.7 . . ?
C36 C37 H37A 119.7 . . ?
C37 C38 C39 119.5(4) . . ?
C37 C38 H38A 120.3 . . ?
C39 C38 H38A 120.3 . . ?
C40 C39 C38 120.6(3) . . ?
C40 C39 H39A 119.7 . . ?
C38 C39 H39A 119.7 . . ?
C39 C40 C41 120.1(3) . . ?
C39 C40 H40A 119.9 . . ?
C41 C40 H40A 119.9 . . ?
C40 C41 C36 119.9(3) . . ?
C40 C41 H41A 120.0 . . ?
C36 C41 H41A 120.0 . . ?
C47 C42 C43 119.5(3) . . ?
C47 C42 P2 117.4(3) . . ?
C43 C42 P2 123.0(3) . . ?
C44 C43 C42 119.7(3) . . ?
C44 C43 H43A 120.2 . . ?
C42 C43 H43A 120.2 . . ?
C45 C44 C43 120.3(4) . . ?
C45 C44 H44A 119.9 . . ?
C43 C44 H44A 119.9 . . ?
C46 C45 C44 120.5(4) . . ?
C46 C45 H45A 119.7 . . ?
C44 C45 H45A 119.7 . . ?
C45 C46 C47 119.5(4) . . ?
C45 C46 H46A 120.2 . . ?
C47 C46 H46A 120.2 . . ?
C46 C47 C42 120.6(3) . . ?
C46 C47 H47A 119.7 . . ?
C42 C47 H47A 119.7 . . ?
O3 P3 O2' 117.4(3) . . ?
O3 P3 O1 105.9(4) . . ?
O2' P3 O1 59.1(3) . . ?
O3 P3 O3' 29.1(3) . . ?
O2' P3 O3' 104.4(2) . . ?
O1 P3 O3' 123.6(3) . . ?
O3 P3 O1' 69.5(3) . . ?
O2' P3 O1' 96.7(2) . . ?
O1 P3 O1' 43.3(3) . . ?
O3' P3 O1' 96.4(2) . . ?
O3 P3 O2 95.4(3) . . ?
O2' P3 O2 38.2(2) . . ?
O1 P3 O2 94.1(3) . . ?
O3' P3 O2 72.1(3) . . ?
O1' P3 O2 119.7(3) . . ?
O3 P3 Ta1 118.1(3) . . ?
O2' P3 Ta1 121.01(15) . . ?
O1 P3 Ta1 120.1(2) . . ?
O3' P3 Ta1 114.16(17) . . ?
O1' P3 Ta1 120.15(16) . . ?
O2 P3 Ta1 118.3(2) . . ?
C48 O1 P3 119(3) . . ?
C49 O2 P3 126(2) . . ?
C50 O3 P3 121.4(9) . . ?
C48' O1' P3 121.5(17) . . ?
C49' O2' P3 119.1(13) . . ?
C50' O3' P3 120.9(6) . . ?
O1' C48' H48D 109.5 . . ?
O1' C48' H48E 109.5 . . ?
H48D C48' H48E 109.5 . . ?
O1' C48' H48F 109.5 . . ?
H48D C48' H48F 109.5 . . ?
H48E C48' H48F 109.5 . . ?
O2' C49' H49D 109.5 . . ?
O2' C49' H49E 109.5 . . ?
H49D C49' H49E 109.5 . . ?
O2' C49' H49F 109.5 . . ?
H49D C49' H49F 109.5 . . ?
H49E C49' H49F 109.5 . . ?
O3' C50' H50D 109.5 . . ?
O3' C50' H50E 109.5 . . ?
H50D C50' H50E 109.5 . . ?
O3' C50' H50F 109.5 . . ?
H50D C50' H50F 109.5 . . ?
H50E C50' H50F 109.5 . . ?
C54 O4 C51 108.7(11) . . ?
O4 C51 C52 107.7(11) . . ?
O4 C51 H51A 110.2 . . ?
C52 C51 H51A 110.2 . . ?
O4 C51 H51B 110.2 . . ?
C52 C51 H51B 110.2 . . ?
H51A C51 H51B 108.5 . . ?
C51 C52 C53 100.7(9) . . ?
C51 C52 H52A 111.6 . . ?
C53 C52 H52A 111.6 . . ?
C51 C52 H52B 111.6 . . ?
C53 C52 H52B 111.6 . . ?
H52A C52 H52B 109.4 . . ?
C54 C53 C52 101.4(10) . . ?
C54 C53 H53A 111.5 . . ?
C52 C53 H53A 111.5 . . ?
C54 C53 H53B 111.5 . . ?
C52 C53 H53B 111.5 . . ?
H53A C53 H53B 109.3 . . ?
C53 C54 O4 103.3(10) . . ?
C53 C54 H54A 111.1 . . ?
O4 C54 H54A 111.1 . . ?
C53 C54 H54B 111.1 . . ?
O4 C54 H54B 111.1 . . ?
H54A C54 H54B 109.1 . . ?

loop_
_geom_bond_atom_site_label_1
_geom_bond_atom_site_label_2
_geom_bond_distance
_geom_bond_site_symmetry_2
_geom_bond_publ_flag
Ta1 C18 2.292(3) . ?
Ta1 C11 2.309(3) . ?
Ta1 C2 2.310(3) . ?
Ta1 C15 2.322(3) . ?
Ta1 C12 2.334(3) . ?
Ta1 C1 2.348(3) . ?
Ta1 C3 2.370(3) . ?
Ta1 C14 2.375(3) . ?
Ta1 C4 2.433(3) . ?
Ta1 C13 2.433(3) . ?
Ta1 P3 2.5641(8) . ?
P1 N1 1.618(3) . ?
P1 C11 1.741(3) . ?
P1 C17 1.791(3) . ?
P1 C24 1.806(3) . ?
P2 N1 1.575(3) . ?
P2 C30 1.806(3) . ?
P2 C36 1.808(3) . ?
P2 C42 1.811(3) . ?
C1 C2 1.468(5) . ?
C1 C9 1.469(5) . ?
C1 H1B 1.0000 . ?
C2 C3 1.381(5) . ?
C2 H2A 1.0000 . ?
C3 C4 1.417(5) . ?
C3 H3A 1.0000 . ?
C4 C10 1.476(4) . ?
C4 H4B 1.0000 . ?
C5 C10 1.390(5) . ?
C5 C6 1.404(5) . ?
C5 H5A 0.9500 . ?
C6 C7 1.358(6) . ?
C6 H6A 0.9500 . ?
C7 C8 1.398(6) . ?
C7 H7A 0.9500 . ?
C8 C9 1.386(5) . ?
C8 H8A 0.9500 . ?
C9 C10 1.403(5) . ?
C11 C12 1.455(4) . ?
C11 C16 1.523(4) . ?
C12 C13 1.405(4) . ?
C12 H12A 1.0000 . ?
C13 C14 1.409(5) . ?
C13 H13A 1.0000 . ?
C14 C15 1.415(4) . ?
C14 H14A 1.0000 . ?
C15 C16 1.521(4) . ?
C15 H15A 1.0000 . ?
C16 H16A 0.9900 . ?
C16 H16B 0.9900 . ?
C17 C23 1.397(4) . ?
C17 C18 1.417(4) . ?
C18 C19 1.418(4) . ?
C19 C20 1.384(4) . ?
C19 H19A 0.9500 . ?
C20 C22 1.390(5) . ?
C20 H20A 0.9500 . ?
C22 C23 1.379(5) . ?
C22 H22A 0.9500 . ?
C23 H23A 0.9500 . ?
C24 C25 1.387(5) . ?
C24 C29 1.394(4) . ?
C25 C26 1.376(5) . ?
C25 H25A 0.9500 . ?
C26 C27 1.390(6) . ?
C26 H26A 0.9500 . ?
C27 C28 1.373(6) . ?
C27 H27A 0.9500 . ?
C28 C29 1.394(5) . ?
C28 H28A 0.9500 . ?
C29 H29A 0.9500 . ?
C30 C35 1.375(4) . ?
C30 C31 1.396(4) . ?
C31 C32 1.374(5) . ?
C31 H31A 0.9500 . ?
C32 C33 1.379(5) . ?
C32 H32A 0.9500 . ?
C33 C34 1.379(5) . ?
C33 H33A 0.9500 . ?
C34 C35 1.386(5) . ?
C34 H34A 0.9500 . ?
C35 H35A 0.9500 . ?
C36 C37 1.389(4) . ?
C36 C41 1.392(4) . ?
C37 C38 1.379(5) . ?
C37 H37A 0.9500 . ?
C38 C39 1.384(5) . ?
C38 H38A 0.9500 . ?
C39 C40 1.374(5) . ?
C39 H39A 0.9500 . ?
C40 C41 1.385(5) . ?
C40 H40A 0.9500 . ?
C41 H41A 0.9500 . ?
C42 C47 1.390(5) . ?
C42 C43 1.391(4) . ?
C43 C44 1.386(5) . ?
C43 H43A 0.9500 . ?
C44 C45 1.383(6) . ?
C44 H44A 0.9500 . ?
C45 C46 1.375(6) . ?
C45 H45A 0.9500 . ?
C46 C47 1.387(5) . ?
C46 H46A 0.9500 . ?
C47 H47A 0.9500 . ?
P3 O3 1.565(6) . ?
P3 O2' 1.570(4) . ?
P3 O1 1.601(6) . ?
P3 O3' 1.611(4) . ?
P3 O1' 1.644(4) . ?
P3 O2 1.676(6) . ?
O1 C48 1.43(3) . ?
O2 C49 1.43(2) . ?
O3 C50 1.456(12) . ?
C48 H48A 0.9800 . ?
C48 H48B 0.9800 . ?
C48 H48C 0.9800 . ?
C49 H49A 0.9800 . ?
C49 H49B 0.9800 . ?
C49 H49C 0.9800 . ?
C50 H50A 0.9800 . ?
C50 H50B 0.9800 . ?
C50 H50C 0.9800 . ?
O1' C48' 1.43(3) . ?
O2' C49' 1.427(19) . ?
O3' C50' 1.448(7) . ?
C48' H48D 0.9800 . ?
C48' H48E 0.9800 . ?
C48' H48F 0.9800 . ?
C49' H49D 0.9800 . ?
C49' H49E 0.9800 . ?
C49' H49F 0.9800 . ?
C50' H50D 0.9800 . ?
C50' H50E 0.9800 . ?
C50' H50F 0.9800 . ?
O4 C54 1.431(14) . ?
O4 C51 1.440(13) . ?
C51 C52 1.443(18) . ?
C51 H51A 0.9900 . ?
C51 H51B 0.9900 . ?
C52 C53 1.610(18) . ?
C52 H52A 0.9900 . ?
C52 H52B 0.9900 . ?
C53 C54 1.414(15) . ?
C53 H53A 0.9900 . ?
C53 H53B 0.9900 . ?
C54 H54A 0.9900 . ?
C54 H54B 0.9900 . ?

loop_
_geom_torsion_atom_site_label_1
_geom_torsion_atom_site_label_2
_geom_torsion_atom_site_label_3
_geom_torsion_atom_site_label_4
_geom_torsion
_geom_torsion_site_symmetry_1
_geom_torsion_site_symmetry_2
_geom_torsion_site_symmetry_3
_geom_torsion_site_symmetry_4
_geom_torsion_publ_flag
C30 P2 N1 P1 -171.2(2) . . . . ?
C36 P2 N1 P1 -52.8(3) . . . . ?
C42 P2 N1 P1 72.7(3) . . . . ?
C11 P1 N1 P2 15.2(3) . . . . ?
C17 P1 N1 P2 -105.3(2) . . . . ?
C24 P1 N1 P2 137.8(2) . . . . ?
C18 Ta1 C1 C2 -9.4(2) . . . . ?
C11 Ta1 C1 C2 120.3(2) . . . . ?
C15 Ta1 C1 C2 147.2(2) . . . . ?
C12 Ta1 C1 C2 -159.7(2) . . . . ?
C3 Ta1 C1 C2 32.49(19) . . . . ?
C14 Ta1 C1 C2 -177.7(2) . . . . ?
C4 Ta1 C1 C2 70.2(2) . . . . ?
C13 Ta1 C1 C2 -155.44(19) . . . . ?
P3 Ta1 C1 C2 -87.84(19) . . . . ?
C18 Ta1 C1 C9 -119.2(2) . . . . ?
C11 Ta1 C1 C9 10.5(4) . . . . ?
C2 Ta1 C1 C9 -109.8(3) . . . . ?
C15 Ta1 C1 C9 37.5(2) . . . . ?
C12 Ta1 C1 C9 90.5(3) . . . . ?
C3 Ta1 C1 C9 -77.3(2) . . . . ?
C14 Ta1 C1 C9 72.5(2) . . . . ?
C4 Ta1 C1 C9 -39.5(2) . . . . ?
C13 Ta1 C1 C9 94.8(2) . . . . ?
P3 Ta1 C1 C9 162.4(2) . . . . ?
C9 C1 C2 C3 41.3(4) . . . . ?
Ta1 C1 C2 C3 -63.8(3) . . . . ?
C9 C1 C2 Ta1 105.1(3) . . . . ?
C18 Ta1 C2 C3 -64.6(2) . . . . ?
C11 Ta1 C2 C3 -1.1(3) . . . . ?
C15 Ta1 C2 C3 84.0(2) . . . . ?
C12 Ta1 C2 C3 -96.4(5) . . . . ?
C1 Ta1 C2 C3 123.1(3) . . . . ?
C14 Ta1 C2 C3 126.0(2) . . . . ?
C4 Ta1 C2 C3 32.12(19) . . . . ?
C13 Ta1 C2 C3 169.3(2) . . . . ?
P3 Ta1 C2 C3 -150.9(2) . . . . ?
C18 Ta1 C2 C1 172.2(2) . . . . ?
C11 Ta1 C2 C1 -124.2(2) . . . . ?
C15 Ta1 C2 C1 -39.1(2) . . . . ?
C12 Ta1 C2 C1 140.5(4) . . . . ?
C3 Ta1 C2 C1 -123.1(3) . . . . ?
C14 Ta1 C2 C1 2.9(3) . . . . ?
C4 Ta1 C2 C1 -91.0(2) . . . . ?
C13 Ta1 C2 C1 46.1(3) . . . . ?
P3 Ta1 C2 C1 85.99(19) . . . . ?
C1 C2 C3 C4 0.8(4) . . . . ?
Ta1 C2 C3 C4 -61.7(3) . . . . ?
C1 C2 C3 Ta1 62.6(2) . . . . ?
C18 Ta1 C3 C2 110.5(2) . . . . ?
C11 Ta1 C3 C2 179.36(19) . . . . ?
C15 Ta1 C3 C2 -113.1(2) . . . . ?
C12 Ta1 C3 C2 154.8(2) . . . . ?
C1 Ta1 C3 C2 -34.75(19) . . . . ?
C14 Ta1 C3 C2 -87.8(3) . . . . ?
C4 Ta1 C3 C2 -125.2(3) . . . . ?
C13 Ta1 C3 C2 -129.2(9) . . . . ?
P3 Ta1 C3 C2 31.0(2) . . . . ?
C18 Ta1 C3 C4 -124.3(2) . . . . ?
C11 Ta1 C3 C4 -55.5(2) . . . . ?
C2 Ta1 C3 C4 125.2(3) . . . . ?
C15 Ta1 C3 C4 12.0(2) . . . . ?
C12 Ta1 C3 C4 -80.0(3) . . . . ?
C1 Ta1 C3 C4 90.4(2) . . . . ?
C14 Ta1 C3 C4 37.3(3) . . . . ?
C13 Ta1 C3 C4 -4.0(10) . . . . ?
P3 Ta1 C3 C4 156.17(17) . . . . ?
C2 C3 C4 C10 -41.7(4) . . . . ?
Ta1 C3 C4 C10 -100.9(3) . . . . ?
C2 C3 C4 Ta1 59.1(3) . . . . ?
C18 Ta1 C4 C3 53.1(2) . . . . ?
C11 Ta1 C4 C3 130.7(2) . . . . ?
C2 Ta1 C4 C3 -32.1(2) . . . . ?
C15 Ta1 C4 C3 -168.6(2) . . . . ?
C12 Ta1 C4 C3 133.6(2) . . . . ?
C1 Ta1 C4 C3 -72.6(2) . . . . ?
C14 Ta1 C4 C3 -155.8(2) . . . . ?
C13 Ta1 C4 C3 179.26(19) . . . . ?
P3 Ta1 C4 C3 -36.8(3) . . . . ?
C18 Ta1 C4 C10 165.4(2) . . . . ?
C11 Ta1 C4 C10 -116.9(2) . . . . ?
C2 Ta1 C4 C10 80.3(2) . . . . ?
C15 Ta1 C4 C10 -56.2(2) . . . . ?
C12 Ta1 C4 C10 -114.0(2) . . . . ?
C1 Ta1 C4 C10 39.7(2) . . . . ?
C3 Ta1 C4 C10 112.4(3) . . . . ?
C14 Ta1 C4 C10 -43.5(2) . . . . ?
C13 Ta1 C4 C10 -68.4(3) . . . . ?
P3 Ta1 C4 C10 75.5(3) . . . . ?
C10 C5 C6 C7 -1.6(6) . . . . ?
C5 C6 C7 C8 1.0(6) . . . . ?
C6 C7 C8 C9 1.0(6) . . . . ?
C7 C8 C9 C10 -2.2(5) . . . . ?
C7 C8 C9 C1 176.8(3) . . . . ?
C2 C1 C9 C8 138.5(3) . . . . ?
Ta1 C1 C9 C8 -144.1(3) . . . . ?
C2 C1 C9 C10 -42.5(4) . . . . ?
Ta1 C1 C9 C10 34.9(3) . . . . ?
C6 C5 C10 C9 0.4(5) . . . . ?
C6 C5 C10 C4 180.0(3) . . . . ?
C8 C9 C10 C5 1.5(5) . . . . ?
C1 C9 C10 C5 -177.6(3) . . . . ?
C8 C9 C10 C4 -178.1(3) . . . . ?
C1 C9 C10 C4 2.8(4) . . . . ?
C3 C4 C10 C5 -139.9(3) . . . . ?
Ta1 C4 C10 C5 143.5(3) . . . . ?
C3 C4 C10 C9 39.7(4) . . . . ?
Ta1 C4 C10 C9 -36.8(3) . . . . ?
N1 P1 C11 C12 -68.8(3) . . . . ?
C17 P1 C11 C12 54.7(2) . . . . ?
C24 P1 C11 C12 170.5(2) . . . . ?
N1 P1 C11 C16 92.3(3) . . . . ?
C17 P1 C11 C16 -144.2(3) . . . . ?
C24 P1 C11 C16 -28.4(3) . . . . ?
N1 P1 C11 Ta1 -150.60(14) . . . . ?
C17 P1 C11 Ta1 -27.07(17) . . . . ?
C24 P1 C11 Ta1 88.68(17) . . . . ?
C18 Ta1 C11 C12 -89.16(17) . . . . ?
C2 Ta1 C11 C12 -155.6(2) . . . . ?
C15 Ta1 C11 C12 100.24(19) . . . . ?
C1 Ta1 C11 C12 131.2(2) . . . . ?
C3 Ta1 C11 C12 -156.24(17) . . . . ?
C14 Ta1 C11 C12 64.62(17) . . . . ?
C4 Ta1 C11 C12 176.09(17) . . . . ?
C13 Ta1 C11 C12 29.89(17) . . . . ?
P3 Ta1 C11 C12 -13.62(19) . . . . ?
C18 Ta1 C11 C16 155.51(19) . . . . ?
C2 Ta1 C11 C16 89.1(3) . . . . ?
C15 Ta1 C11 C16 -15.09(17) . . . . ?
C12 Ta1 C11 C16 -115.3(2) . . . . ?
C1 Ta1 C11 C16 15.9(3) . . . . ?
C3 Ta1 C11 C16 88.43(19) . . . . ?
C14 Ta1 C11 C16 -50.72(18) . . . . ?
C4 Ta1 C11 C16 60.75(18) . . . . ?
C13 Ta1 C11 C16 -85.45(19) . . . . ?
P3 Ta1 C11 C16 -128.95(15) . . . . ?
C18 Ta1 C11 P1 21.88(14) . . . . ?
C2 Ta1 C11 P1 -44.5(3) . . . . ?
C15 Ta1 C11 P1 -148.72(19) . . . . ?
C12 Ta1 C11 P1 111.0(2) . . . . ?
C1 Ta1 C11 P1 -117.7(2) . . . . ?
C3 Ta1 C11 P1 -45.20(18) . . . . ?
C14 Ta1 C11 P1 175.65(18) . . . . ?
C4 Ta1 C11 P1 -72.88(16) . . . . ?
C13 Ta1 C11 P1 140.92(19) . . . . ?
P3 Ta1 C11 P1 97.42(14) . . . . ?
C16 C11 C12 C13 25.8(4) . . . . ?
P1 C11 C12 C13 -171.1(2) . . . . ?
Ta1 C11 C12 C13 -61.7(2) . . . . ?
C16 C11 C12 Ta1 87.5(2) . . . . ?
P1 C11 C12 Ta1 -109.46(18) . . . . ?
C18 Ta1 C12 C13 -148.82(19) . . . . ?
C11 Ta1 C12 C13 128.0(3) . . . . ?
C2 Ta1 C12 C13 -116.4(5) . . . . ?
C15 Ta1 C12 C13 63.21(19) . . . . ?
C1 Ta1 C12 C13 6.7(3) . . . . ?
C3 Ta1 C12 C13 167.9(2) . . . . ?
C14 Ta1 C12 C13 27.15(18) . . . . ?
C4 Ta1 C12 C13 123.06(19) . . . . ?
P3 Ta1 C12 C13 -62.92(17) . . . . ?
C18 Ta1 C12 C11 83.16(17) . . . . ?
C2 Ta1 C12 C11 115.5(5) . . . . ?
C15 Ta1 C12 C11 -64.82(17) . . . . ?
C1 Ta1 C12 C11 -121.3(2) . . . . ?
C3 Ta1 C12 C11 39.9(3) . . . . ?
C14 Ta1 C12 C11 -100.87(19) . . . . ?
C4 Ta1 C12 C11 -5.0(2) . . . . ?
C13 Ta1 C12 C11 -128.0(3) . . . . ?
P3 Ta1 C12 C11 169.05(16) . . . . ?
C11 C12 C13 C14 7.2(4) . . . . ?
Ta1 C12 C13 C14 -51.4(3) . . . . ?
C11 C12 C13 Ta1 58.6(2) . . . . ?
C18 Ta1 C13 C12 32.5(2) . . . . ?
C11 Ta1 C13 C12 -31.84(17) . . . . ?
C2 Ta1 C13 C12 154.0(2) . . . . ?
C15 Ta1 C13 C12 -102.9(2) . . . . ?
C1 Ta1 C13 C12 -176.52(17) . . . . ?
C3 Ta1 C13 C12 -85.9(10) . . . . ?
C14 Ta1 C13 C12 -133.9(3) . . . . ?
C4 Ta1 C13 C12 -89.3(2) . . . . ?
P3 Ta1 C13 C12 113.16(18) . . . . ?
C18 Ta1 C13 C14 166.41(18) . . . . ?
C11 Ta1 C13 C14 102.0(2) . . . . ?
C2 Ta1 C13 C14 -72.1(3) . . . . ?
C15 Ta1 C13 C14 30.99(18) . . . . ?
C12 Ta1 C13 C14 133.9(3) . . . . ?
C1 Ta1 C13 C14 -42.6(2) . . . . ?
C3 Ta1 C13 C14 48.0(10) . . . . ?
C4 Ta1 C13 C14 44.5(3) . . . . ?
P3 Ta1 C13 C14 -112.97(18) . . . . ?
C12 C13 C14 C15 -6.9(4) . . . . ?
Ta1 C13 C14 C15 -57.5(2) . . . . ?
C12 C13 C14 Ta1 50.7(3) . . . . ?
C18 Ta1 C14 C13 -20.9(3) . . . . ?
C11 Ta1 C14 C13 -64.75(18) . . . . ?
C2 Ta1 C14 C13 141.84(19) . . . . ?
C15 Ta1 C14 C13 -128.1(3) . . . . ?
C12 Ta1 C14 C13 -27.28(17) . . . . ?
C1 Ta1 C14 C13 143.57(19) . . . . ?
C3 Ta1 C14 C13 -171.8(2) . . . . ?
C4 Ta1 C14 C13 -150.29(18) . . . . ?
P3 Ta1 C14 C13 63.08(17) . . . . ?
C18 Ta1 C14 C15 107.2(2) . . . . ?
C11 Ta1 C14 C15 63.37(18) . . . . ?
C2 Ta1 C14 C15 -90.0(2) . . . . ?
C12 Ta1 C14 C15 100.8(2) . . . . ?
C1 Ta1 C14 C15 -88.31(19) . . . . ?
C3 Ta1 C14 C15 -43.7(3) . . . . ?
C4 Ta1 C14 C15 -22.2(2) . . . . ?
C13 Ta1 C14 C15 128.1(3) . . . . ?
P3 Ta1 C14 C15 -168.80(17) . . . . ?
C13 C14 C15 C16 -27.2(4) . . . . ?
Ta1 C14 C15 C16 -87.1(2) . . . . ?
C13 C14 C15 Ta1 60.0(3) . . . . ?
C18 Ta1 C15 C14 -116.6(2) . . . . ?
C11 Ta1 C15 C14 -102.7(2) . . . . ?
C2 Ta1 C15 C14 114.9(2) . . . . ?
C12 Ta1 C15 C14 -65.04(18) . . . . ?
C1 Ta1 C15 C14 92.67(19) . . . . ?
C3 Ta1 C15 C14 152.05(19) . . . . ?
C4 Ta1 C15 C14 158.9(2) . . . . ?
C13 Ta1 C15 C14 -30.14(18) . . . . ?
P3 Ta1 C15 C14 13.6(2) . . . . ?
C18 Ta1 C15 C16 1.3(3) . . . . ?
C11 Ta1 C15 C16 15.11(17) . . . . ?
C2 Ta1 C15 C16 -127.3(2) . . . . ?
C12 Ta1 C15 C16 52.81(18) . . . . ?
C1 Ta1 C15 C16 -149.47(19) . . . . ?
C3 Ta1 C15 C16 -90.1(2) . . . . ?
C14 Ta1 C15 C16 117.9(3) . . . . ?
C4 Ta1 C15 C16 -83.22(19) . . . . ?
C13 Ta1 C15 C16 87.7(2) . . . . ?
P3 Ta1 C15 C16 131.49(16) . . . . ?
C14 C15 C16 C11 54.1(3) . . . . ?
Ta1 C15 C16 C11 -20.9(2) . . . . ?
C12 C11 C16 C15 -52.2(3) . . . . ?
P1 C11 C16 C15 146.7(2) . . . . ?
Ta1 C11 C16 C15 21.0(2) . . . . ?
N1 P1 C17 C23 -34.4(3) . . . . ?
C11 P1 C17 C23 -164.1(2) . . . . ?
C24 P1 C17 C23 80.1(3) . . . . ?
N1 P1 C17 C18 148.0(2) . . . . ?
C11 P1 C17 C18 18.2(3) . . . . ?
C24 P1 C17 C18 -97.5(2) . . . . ?
C23 C17 C18 C19 -1.0(4) . . . . ?
P1 C17 C18 C19 176.6(2) . . . . ?
C23 C17 C18 Ta1 -179.1(2) . . . . ?
P1 C17 C18 Ta1 -1.6(3) . . . . ?
C11 Ta1 C18 C17 -11.6(2) . . . . ?
C2 Ta1 C18 C17 138.7(2) . . . . ?
C15 Ta1 C18 C17 0.8(3) . . . . ?
C12 Ta1 C18 C17 -48.9(2) . . . . ?
C1 Ta1 C18 C17 144.4(2) . . . . ?
C3 Ta1 C18 C17 106.8(3) . . . . ?
C14 Ta1 C18 C17 -54.6(3) . . . . ?
C4 Ta1 C18 C17 79.0(2) . . . . ?
C13 Ta1 C18 C17 -66.8(2) . . . . ?
P3 Ta1 C18 C17 -140.1(2) . . . . ?
C11 Ta1 C18 C19 170.5(3) . . . . ?
C2 Ta1 C18 C19 -39.2(3) . . . . ?
C15 Ta1 C18 C19 -177.1(2) . . . . ?
C12 Ta1 C18 C19 133.2(3) . . . . ?
C1 Ta1 C18 C19 -33.6(3) . . . . ?
C3 Ta1 C18 C19 -71.1(3) . . . . ?
C14 Ta1 C18 C19 127.5(3) . . . . ?
C4 Ta1 C18 C19 -98.9(3) . . . . ?
C13 Ta1 C18 C19 115.3(3) . . . . ?
P3 Ta1 C18 C19 42.0(2) . . . . ?
C17 C18 C19 C20 1.2(5) . . . . ?
Ta1 C18 C19 C20 179.3(2) . . . . ?
C18 C19 C20 C22 -0.7(5) . . . . ?
C19 C20 C22 C23 -0.2(5) . . . . ?
C20 C22 C23 C17 0.5(5) . . . . ?
C18 C17 C23 C22 0.2(5) . . . . ?
P1 C17 C23 C22 -177.2(2) . . . . ?
N1 P1 C24 C25 -59.3(3) . . . . ?
C11 P1 C24 C25 70.3(3) . . . . ?
C17 P1 C24 C25 -177.1(3) . . . . ?
N1 P1 C24 C29 120.4(3) . . . . ?
C11 P1 C24 C29 -110.0(3) . . . . ?
C17 P1 C24 C29 2.5(3) . . . . ?
C29 C24 C25 C26 1.1(5) . . . . ?
P1 C24 C25 C26 -179.3(3) . . . . ?
C24 C25 C26 C27 -0.9(6) . . . . ?
C25 C26 C27 C28 -0.6(6) . . . . ?
C26 C27 C28 C29 1.9(6) . . . . ?
C25 C24 C29 C28 0.1(5) . . . . ?
P1 C24 C29 C28 -179.5(2) . . . . ?
C27 C28 C29 C24 -1.6(5) . . . . ?
N1 P2 C30 C35 11.6(3) . . . . ?
C36 P2 C30 C35 -111.0(3) . . . . ?
C42 P2 C30 C35 133.2(3) . . . . ?
N1 P2 C30 C31 -167.0(3) . . . . ?
C36 P2 C30 C31 70.3(3) . . . . ?
C42 P2 C30 C31 -45.5(3) . . . . ?
C35 C30 C31 C32 -1.5(5) . . . . ?
P2 C30 C31 C32 177.1(3) . . . . ?
C30 C31 C32 C33 0.4(5) . . . . ?
C31 C32 C33 C34 1.3(5) . . . . ?
C32 C33 C34 C35 -1.7(5) . . . . ?
C31 C30 C35 C34 1.1(5) . . . . ?
P2 C30 C35 C34 -177.6(3) . . . . ?
C33 C34 C35 C30 0.5(5) . . . . ?
N1 P2 C36 C37 -76.2(3) . . . . ?
C30 P2 C36 C37 41.8(3) . . . . ?
C42 P2 C36 C37 155.6(3) . . . . ?
N1 P2 C36 C41 96.2(3) . . . . ?
C30 P2 C36 C41 -145.8(3) . . . . ?
C42 P2 C36 C41 -32.0(3) . . . . ?
C41 C36 C37 C38 -0.1(5) . . . . ?
P2 C36 C37 C38 172.5(3) . . . . ?
C36 C37 C38 C39 -0.2(6) . . . . ?
C37 C38 C39 C40 0.6(6) . . . . ?
C38 C39 C40 C41 -0.9(6) . . . . ?
C39 C40 C41 C36 0.7(5) . . . . ?
C37 C36 C41 C40 -0.2(5) . . . . ?
P2 C36 C41 C40 -172.5(3) . . . . ?
N1 P2 C42 C47 19.3(3) . . . . ?
C30 P2 C42 C47 -97.5(3) . . . . ?
C36 P2 C42 C47 147.6(3) . . . . ?
N1 P2 C42 C43 -165.2(3) . . . . ?
C30 P2 C42 C43 78.1(3) . . . . ?
C36 P2 C42 C43 -36.9(3) . . . . ?
C47 C42 C43 C44 -0.3(6) . . . . ?
P2 C42 C43 C44 -175.7(3) . . . . ?
C42 C43 C44 C45 0.4(7) . . . . ?
C43 C44 C45 C46 -0.4(8) . . . . ?
C44 C45 C46 C47 0.3(7) . . . . ?
C45 C46 C47 C42 -0.2(6) . . . . ?
C43 C42 C47 C46 0.2(6) . . . . ?
P2 C42 C47 C46 175.9(3) . . . . ?
C18 Ta1 P3 O3 -53.9(3) . . . . ?
C11 Ta1 P3 O3 -125.2(3) . . . . ?
C2 Ta1 P3 O3 35.1(3) . . . . ?
C15 Ta1 P3 O3 156.8(3) . . . . ?
C12 Ta1 P3 O3 -133.3(3) . . . . ?
C1 Ta1 P3 O3 72.3(3) . . . . ?
C3 Ta1 P3 O3 18.0(3) . . . . ?
C14 Ta1 P3 O3 164.5(3) . . . . ?
C4 Ta1 P3 O3 39.2(4) . . . . ?
C13 Ta1 P3 O3 -164.4(3) . . . . ?
C18 Ta1 P3 O2' 147.9(2) . . . . ?
C11 Ta1 P3 O2' 76.5(2) . . . . ?
C2 Ta1 P3 O2' -123.1(2) . . . . ?
C15 Ta1 P3 O2' -1.5(2) . . . . ?
C12 Ta1 P3 O2' 68.5(2) . . . . ?
C1 Ta1 P3 O2' -85.9(2) . . . . ?
C3 Ta1 P3 O2' -140.2(2) . . . . ?
C14 Ta1 P3 O2' 6.3(2) . . . . ?
C4 Ta1 P3 O2' -119.0(2) . . . . ?
C13 Ta1 P3 O2' 37.4(2) . . . . ?
C18 Ta1 P3 O1 78.0(3) . . . . ?
C11 Ta1 P3 O1 6.7(3) . . . . ?
C2 Ta1 P3 O1 167.0(3) . . . . ?
C15 Ta1 P3 O1 -71.3(3) . . . . ?
C12 Ta1 P3 O1 -1.4(3) . . . . ?
C1 Ta1 P3 O1 -155.8(3) . . . . ?
C3 Ta1 P3 O1 149.9(3) . . . . ?
C14 Ta1 P3 O1 -63.6(3) . . . . ?
C4 Ta1 P3 O1 171.1(3) . . . . ?
C13 Ta1 P3 O1 -32.5(3) . . . . ?
C18 Ta1 P3 O3' -86.1(2) . . . . ?
C11 Ta1 P3 O3' -157.5(2) . . . . ?
C2 Ta1 P3 O3' 2.8(2) . . . . ?
C15 Ta1 P3 O3' 124.5(2) . . . . ?
C12 Ta1 P3 O3' -165.6(2) . . . . ?
C1 Ta1 P3 O3' 40.1(2) . . . . ?
C3 Ta1 P3 O3' -14.2(2) . . . . ?
C14 Ta1 P3 O3' 132.3(2) . . . . ?
C4 Ta1 P3 O3' 7.0(2) . . . . ?
C13 Ta1 P3 O3' 163.3(2) . . . . ?
C18 Ta1 P3 O1' 27.5(2) . . . . ?
C11 Ta1 P3 O1' -43.8(2) . . . . ?
C2 Ta1 P3 O1' 116.5(2) . . . . ?
C15 Ta1 P3 O1' -121.8(2) . . . . ?
C12 Ta1 P3 O1' -51.9(2) . . . . ?
C1 Ta1 P3 O1' 153.7(2) . . . . ?
C3 Ta1 P3 O1' 99.4(2) . . . . ?
C14 Ta1 P3 O1' -114.1(2) . . . . ?
C4 Ta1 P3 O1' 120.6(3) . . . . ?
C13 Ta1 P3 O1' -83.0(2) . . . . ?
C18 Ta1 P3 O2 -168.0(3) . . . . ?
C11 Ta1 P3 O2 120.6(3) . . . . ?
C2 Ta1 P3 O2 -79.0(3) . . . . ?
C15 Ta1 P3 O2 42.6(3) . . . . ?
C12 Ta1 P3 O2 112.6(3) . . . . ?
C1 Ta1 P3 O2 -41.8(3) . . . . ?
C3 Ta1 P3 O2 -96.1(3) . . . . ?
C14 Ta1 P3 O2 50.4(3) . . . . ?
C4 Ta1 P3 O2 -74.9(3) . . . . ?
C13 Ta1 P3 O2 81.4(3) . . . . ?
O3 P3 O1 C48 68(3) . . . . ?
O2' P3 O1 C48 -179(3) . . . . ?
O3' P3 O1 C48 94(3) . . . . ?
O1' P3 O1 C48 35(3) . . . . ?
O2 P3 O1 C48 165(3) . . . . ?
Ta1 P3 O1 C48 -69(3) . . . . ?
O3 P3 O2 C49 175(3) . . . . ?
O2' P3 O2 C49 46(3) . . . . ?
O1 P3 O2 C49 69(3) . . . . ?
O3' P3 O2 C49 -167(3) . . . . ?
O1' P3 O2 C49 106(3) . . . . ?
Ta1 P3 O2 C49 -59(3) . . . . ?
O2' P3 O3 C50 -17.3(10) . . . . ?
O1 P3 O3 C50 45.7(10) . . . . ?
O3' P3 O3 C50 -86.5(11) . . . . ?
O1' P3 O3 C50 69.6(9) . . . . ?
O2 P3 O3 C50 -50.1(9) . . . . ?
Ta1 P3 O3 C50 -176.3(8) . . . . ?
O3 P3 O1' C48' 161(2) . . . . ?
O2' P3 O1' C48' -82(2) . . . . ?
O1 P3 O1' C48' -53(2) . . . . ?
O3' P3 O1' C48' 173(2) . . . . ?
O2 P3 O1' C48' -114(2) . . . . ?
Ta1 P3 O1' C48' 50(2) . . . . ?
O3 P3 O2' C49' -94.3(14) . . . . ?
O1 P3 O2' C49' 172.9(14) . . . . ?
O3' P3 O2' C49' -66.3(14) . . . . ?
O1' P3 O2' C49' -164.6(14) . . . . ?
O2 P3 O2' C49' -33.4(14) . . . . ?
Ta1 P3 O2' C49' 64.1(14) . . . . ?
O3 P3 O3' C50' 73.2(9) . . . . ?
O2' P3 O3' C50' -47.8(6) . . . . ?
O1 P3 O3' C50' 14.4(7) . . . . ?
O1' P3 O3' C50' 50.8(6) . . . . ?
O2 P3 O3' C50' -68.4(6) . . . . ?
Ta1 P3 O3' C50' 177.9(5) . . . . ?
C54 O4 C51 C52 -8.1(18) . . . . ?
O4 C51 C52 C53 -17.0(14) . . . . ?
C51 C52 C53 C54 36.7(14) . . . . ?
C52 C53 C54 O4 -41.8(13) . . . . ?
C51 O4 C54 C53 33.2(17) . . . . ?
